data_2221676
loop_
_publ_author_name
'Babu, C. Suneel Manohar'
'Kavitha, Helen P.'
'Arulmozhi, R.'
'Vennila, Jasmine P.'
'Manivannan, V.'

_publ_section_title <i>N</i>-(5-Bromo-2-chlorobenzyl)-<i>N</i>-cyclopropylnaphthalene-2-sulfonamide
_journal_coeditor_code GK2206
_journal_issue 5
_journal_name_full 'Acta Crystallographica Section E'
_journal_page_first o1098
_journal_paper_doi 10.1107/S1600536809014457
_journal_volume 65
_journal_year 2009
_chemical_formula_iupac 'C20 H17 Br Cl N O2 S'
_chemical_formula_moiety 'C20 H17 Br Cl N O2 S'
_chemical_formula_sum 'C20 H17 Br Cl N O2 S'
_chemical_formula_weight 450.77
_chemical_name_systematic <i>N</i>-(5-Bromo-2-chlorobenzyl)-<i>N</i>-cyclopropylnaphthalene-2-sulfonamide
_space_group_IT_number 14
_symmetry_cell_setting monoclinic
_symmetry_space_group_name_Hall '-P 2ybc'
_symmetry_space_group_name_H-M 'P 1 21/c 1'
_atom_sites_solution_hydrogens geom
_atom_sites_solution_primary direct
_atom_sites_solution_secondary difmap
_audit_creation_method SHELXL97
_cell_angle_alpha 90.00
_cell_angle_beta 95.3930(10)
_cell_angle_gamma 90.00
_cell_formula_units_Z 4
_cell_length_a 12.1759(5)
_cell_length_b 7.5881(3)
_cell_length_c 20.5752(8)
_cell_measurement_reflns_used 6275
_cell_measurement_temperature 295(2)
_cell_measurement_theta_max 29.7
_cell_measurement_theta_min 2.5
_cell_volume 1892.57(13)
_computing_cell_refinement 'APEX2 (Bruker, 2004)'
_computing_data_collection 'APEX2 (Bruker, 2004)'
_computing_data_reduction 'SAINT (Bruker, 2004)'
_computing_molecular_graphics 'PLATON (Spek, 2009)'
_computing_publication_material 'SHELXL97 (Sheldrick, 2008)'
_computing_structure_refinement 'SHELXL97 (Sheldrick, 2008)'
_computing_structure_solution 'SHELXS97 (Sheldrick, 2008)'
_diffrn_ambient_temperature 295(2)
_diffrn_measured_fraction_theta_full 0.998
_diffrn_measured_fraction_theta_max 0.978
_diffrn_measurement_device_type 'Bruker KappaAPEXII'
_diffrn_measurement_method '\w and \f '
_diffrn_radiation_monochromator graphite
_diffrn_radiation_source 'fine-focus sealed tube'
_diffrn_radiation_type MoK\a
_diffrn_radiation_wavelength 0.71073
_diffrn_reflns_av_R_equivalents 0.0290
_diffrn_reflns_av_sigmaI/netI 0.0314
_diffrn_reflns_limit_h_max 16
_diffrn_reflns_limit_h_min -16
_diffrn_reflns_limit_k_max 10
_diffrn_reflns_limit_k_min -9
_diffrn_reflns_limit_l_max 26
_diffrn_reflns_limit_l_min -28
_diffrn_reflns_number 23845
_diffrn_reflns_theta_full 25.00
_diffrn_reflns_theta_max 29.68
_diffrn_reflns_theta_min 2.48
_diffrn_standards_decay_% 0
_diffrn_standards_interval_count 0
_diffrn_standards_number 0
_exptl_absorpt_coefficient_mu 2.438
_exptl_absorpt_correction_T_max 0.7265
_exptl_absorpt_correction_T_min 0.6161
_exptl_absorpt_correction_type multi-scan
_exptl_absorpt_process_details '(SADABS; Sheldrick, 1996)'
_exptl_crystal_colour colourless
_exptl_crystal_density_diffrn 1.582
_exptl_crystal_density_method 'not measured'
_exptl_crystal_description block
_exptl_crystal_F_000 912
_exptl_crystal_size_max 0.22
_exptl_crystal_size_mid 0.18
_exptl_crystal_size_min 0.14
_refine_diff_density_max 0.707
_refine_diff_density_min -0.811
_refine_ls_extinction_method none
_refine_ls_goodness_of_fit_ref 1.014
_refine_ls_hydrogen_treatment constr
_refine_ls_matrix_type full
_refine_ls_number_parameters 235
_refine_ls_number_reflns 5240
_refine_ls_number_restraints 0
_refine_ls_restrained_S_all 1.014
_refine_ls_R_factor_all 0.0712
_refine_ls_R_factor_gt 0.0392
_refine_ls_shift/su_max 0.000
_refine_ls_shift/su_mean 0.000
_refine_ls_structure_factor_coef Fsqd
_refine_ls_weighting_details 'calc w = 1/[\s^2^(Fo^2^)+(0.0433P)^2^+1.1018P] where P=(Fo^2^+2Fc^2^)/3'
_refine_ls_weighting_scheme calc
_refine_ls_wR_factor_gt 0.0903
_refine_ls_wR_factor_ref 0.1026
_reflns_number_gt 3528
_reflns_number_total 5240
_reflns_threshold_expression I>2\s(I)
_cod_data_source_file gk2206.cif
_cod_data_source_block I
_cod_depositor_comments
;
The following automatic conversions were performed:
'_geom_hbond_publ_flag' value 'Y' changed to 'y' according to
'/home/saulius/struct/CIF-dictionaries/cif_core.dic' dictionary named
'cif_core.dic' version 2.4.1 from 2010-06-29 (4 times).

Automatic conversion script
Id: cif_fix_enum 1527 2010-12-29 10:47:43Z saulius 

The following automatic conversions were performed:

'_geom_hbond_publ_flag' value 'Y' changed to 'y' according to
/home/saulius/struct/CIF-dictionaries/cif_core.dic dictionary named
'cif_core.dic' version 2.4.1 from 2010-06-29 (4 times).

Automatic conversion script
Id: cif_fix_values 1715 2011-07-08 13:25:40Z adriana 
;
_cod_original_sg_symbol_H-M 'P 21/c'
_cod_database_code 2221676
_cod_database_fobs_code 2221676

loop_
_symmetry_equiv_pos_as_xyz
'x, y, z'
'-x, y+1/2, -z+1/2'
'-x, -y, -z'
'x, -y-1/2, z-1/2'

loop_
_atom_site_type_symbol
_atom_site_label
_atom_site_fract_x
_atom_site_fract_y
_atom_site_fract_z
_atom_site_U_iso_or_equiv
_atom_site_adp_type
_atom_site_calc_flag
_atom_site_refinement_flags
_atom_site_occupancy
_atom_site_disorder_assembly
_atom_site_disorder_group
Br Br1 0.04003(2) 0.91779(4) 0.097687(17) 0.06646(13) Uani d . 1 . .
Cl Cl1 -0.44538(6) 0.63579(10) 0.11975(3) 0.05481(18) Uani d . 1 . .
S S1 -0.36612(5) 0.92504(8) -0.10261(2) 0.03567(13) Uani d . 1 . .
N N1 -0.31258(15) 0.7424(3) -0.07080(8) 0.0388(4) Uani d . 1 . .
O O1 -0.30118(14) 0.9756(3) -0.15345(8) 0.0490(4) Uani d . 1 . .
O O2 -0.37562(15) 1.0407(3) -0.04900(8) 0.0528(5) Uani d . 1 . .
C C1 -0.27720(18) 0.7338(3) 0.05050(10) 0.0360(5) Uani d . 1 . .
C C2 -0.17142(18) 0.7960(3) 0.04688(11) 0.0411(5) Uani d . 1 . .
H H2 -0.1449 0.8125 0.0064 0.049 Uiso calc R 1 . .
C C3 -0.1051(2) 0.8337(4) 0.10303(13) 0.0465(6) Uani d . 1 . .
C C4 -0.1415(2) 0.8122(4) 0.16319(13) 0.0607(8) Uani d . 1 . .
H H4 -0.0957 0.8388 0.2006 0.073 Uiso calc R 1 . .
C C5 -0.2464(2) 0.7508(4) 0.16785(12) 0.0583(7) Uani d . 1 . .
H H5 -0.2722 0.7350 0.2086 0.070 Uiso calc R 1 . .
C C6 -0.31283(19) 0.7129(3) 0.11212(11) 0.0405(5) Uani d . 1 . .
C C7 -0.3536(2) 0.6863(4) -0.00886(11) 0.0484(6) Uani d . 1 . .
H H7A -0.3642 0.5596 -0.0098 0.058 Uiso calc R 1 . .
H H7B -0.4249 0.7406 -0.0052 0.058 Uiso calc R 1 . .
C C8 -0.2972(2) 0.6020(3) -0.11672(13) 0.0488(6) Uani d . 1 . .
H H8 -0.3642 0.5537 -0.1402 0.059 Uiso calc R 1 . .
C C9 -0.1969(3) 0.6016(5) -0.15207(18) 0.0736(10) Uani d . 1 . .
H H9A -0.2033 0.5561 -0.1963 0.088 Uiso calc R 1 . .
H H9B -0.1454 0.6984 -0.1441 0.088 Uiso calc R 1 . .
C C10 -0.2075(3) 0.4754(5) -0.0985(2) 0.0897(12) Uani d . 1 . .
H H10A -0.1625 0.4949 -0.0577 0.108 Uiso calc R 1 . .
H H10B -0.2203 0.3526 -0.1099 0.108 Uiso calc R 1 . .
C C11 -0.49910(18) 0.8701(3) -0.13796(10) 0.0345(5) Uani d . 1 . .
C C20 -0.5150(2) 0.8332(4) -0.20527(10) 0.0441(6) Uani d . 1 . .
H H20 -0.4573 0.8467 -0.2314 0.053 Uiso calc R 1 . .
C C19 -0.6153(2) 0.7776(4) -0.23142(11) 0.0472(6) Uani d . 1 . .
H H19 -0.6263 0.7558 -0.2760 0.057 Uiso calc R 1 . .
C C18 -0.70337(19) 0.7521(3) -0.19266(11) 0.0421(5) Uani d . 1 . .
C C13 -0.68651(18) 0.7903(3) -0.12488(11) 0.0365(5) Uani d . 1 . .
C C12 -0.58277(18) 0.8532(3) -0.09876(10) 0.0352(5) Uani d . 1 . .
H H12 -0.5714 0.8832 -0.0548 0.042 Uiso calc R 1 . .
C C17 -0.8073(2) 0.6872(4) -0.21798(14) 0.0573(7) Uani d . 1 . .
H H17 -0.8205 0.6641 -0.2624 0.069 Uiso calc R 1 . .
C C16 -0.8879(2) 0.6582(4) -0.17825(16) 0.0655(8) Uani d . 1 . .
H H16 -0.9558 0.6147 -0.1957 0.079 Uiso calc R 1 . .
C C15 -0.8704(2) 0.6928(4) -0.11131(15) 0.0590(7) Uani d . 1 . .
H H15 -0.9263 0.6700 -0.0846 0.071 Uiso calc R 1 . .
C C14 -0.7729(2) 0.7593(4) -0.08508(13) 0.0476(6) Uani d . 1 . .
H H14 -0.7628 0.7846 -0.0407 0.057 Uiso calc R 1 . .

loop_
_atom_site_aniso_label
_atom_site_aniso_U_11
_atom_site_aniso_U_22
_atom_site_aniso_U_33
_atom_site_aniso_U_12
_atom_site_aniso_U_13
_atom_site_aniso_U_23
Br1 0.03377(15) 0.0702(2) 0.0924(2) -0.00308(13) -0.00958(14) 0.00913(17)
Cl1 0.0471(4) 0.0642(4) 0.0555(3) -0.0071(3) 0.0171(3) 0.0071(3)
S1 0.0333(3) 0.0404(3) 0.0328(2) -0.0043(2) 0.0008(2) 0.0009(2)
N1 0.0352(10) 0.0467(12) 0.0339(8) -0.0017(9) 0.0002(7) 0.0075(8)
O1 0.0417(9) 0.0582(12) 0.0474(9) -0.0087(8) 0.0056(7) 0.0160(8)
O2 0.0506(11) 0.0555(12) 0.0511(9) -0.0067(9) -0.0021(8) -0.0184(8)
C1 0.0338(11) 0.0356(13) 0.0379(10) 0.0029(9) 0.0001(8) 0.0086(9)
C2 0.0325(11) 0.0468(15) 0.0434(11) 0.0000(10) 0.0009(9) 0.0110(10)
C3 0.0341(12) 0.0456(15) 0.0578(14) 0.0034(11) -0.0066(10) 0.0072(12)
C4 0.0596(17) 0.074(2) 0.0452(13) -0.0058(15) -0.0117(12) 0.0014(14)
C5 0.0649(18) 0.073(2) 0.0376(12) -0.0087(16) 0.0059(12) 0.0004(13)
C6 0.0394(12) 0.0396(14) 0.0432(11) 0.0007(10) 0.0065(9) 0.0068(10)
C7 0.0396(13) 0.0652(18) 0.0394(11) -0.0108(12) -0.0004(10) 0.0158(12)
C8 0.0416(14) 0.0456(16) 0.0587(14) 0.0003(11) 0.0016(11) 0.0001(12)
C9 0.0554(19) 0.076(2) 0.093(2) 0.0054(16) 0.0246(17) -0.0170(19)
C10 0.090(3) 0.073(3) 0.103(3) 0.033(2) -0.004(2) -0.003(2)
C11 0.0329(11) 0.0381(13) 0.0317(9) 0.0020(9) -0.0007(8) -0.0017(9)
C20 0.0456(13) 0.0547(16) 0.0322(10) -0.0004(12) 0.0045(9) -0.0022(10)
C19 0.0485(14) 0.0599(17) 0.0317(10) 0.0022(12) -0.0042(10) -0.0084(11)
C18 0.0380(12) 0.0424(14) 0.0439(12) 0.0037(10) -0.0070(10) -0.0073(10)
C13 0.0316(11) 0.0343(13) 0.0432(11) 0.0044(9) 0.0018(9) -0.0033(10)
C12 0.0339(11) 0.0393(13) 0.0320(9) 0.0051(10) 0.0008(8) -0.0054(9)
C17 0.0422(14) 0.0650(19) 0.0612(15) 0.0001(13) -0.0141(12) -0.0118(14)
C16 0.0355(14) 0.070(2) 0.087(2) -0.0029(14) -0.0123(14) -0.0122(17)
C15 0.0324(13) 0.063(2) 0.082(2) 0.0015(13) 0.0083(13) 0.0011(15)
C14 0.0373(13) 0.0525(16) 0.0534(13) 0.0046(12) 0.0059(10) -0.0023(12)

loop_
_atom_type_symbol
_atom_type_description
_atom_type_scat_dispersion_real
_atom_type_scat_dispersion_imag
_atom_type_scat_source
C C 0.0033 0.0016 'International Tables Vol C Tables 4.2.6.8 and 6.1.1.4'
H H 0.0000 0.0000 'International Tables Vol C Tables 4.2.6.8 and 6.1.1.4'
N N 0.0061 0.0033 'International Tables Vol C Tables 4.2.6.8 and 6.1.1.4'
O O 0.0106 0.0060 'International Tables Vol C Tables 4.2.6.8 and 6.1.1.4'
S S 0.1246 0.1234 'International Tables Vol C Tables 4.2.6.8 and 6.1.1.4'
Cl Cl 0.1484 0.1585 'International Tables Vol C Tables 4.2.6.8 and 6.1.1.4'
Br Br -0.2901 2.4595 'International Tables Vol C Tables 4.2.6.8 and 6.1.1.4'

loop_
_geom_angle_atom_site_label_1
_geom_angle_atom_site_label_2
_geom_angle_atom_site_label_3
_geom_angle_site_symmetry_1
_geom_angle_site_symmetry_3
_geom_angle
_geom_angle_publ_flag
O1 S1 O2 . . 119.67(12) ?
O1 S1 N1 . . 107.09(10) ?
O2 S1 N1 . . 105.66(11) ?
O1 S1 C11 . . 108.25(10) ?
O2 S1 C11 . . 109.11(11) ?
N1 S1 C11 . . 106.27(11) ?
C8 N1 C7 . . 115.3(2) ?
C8 N1 S1 . . 115.61(15) ?
C7 N1 S1 . . 115.72(17) ?
C2 C1 C6 . . 117.5(2) ?
C2 C1 C7 . . 123.1(2) ?
C6 C1 C7 . . 119.4(2) ?
C3 C2 C1 . . 120.2(2) ?
C3 C2 H2 . . 119.9 ?
C1 C2 H2 . . 119.9 ?
C4 C3 C2 . . 121.5(2) ?
C4 C3 Br1 . . 118.6(2) ?
C2 C3 Br1 . . 119.94(19) ?
C3 C4 C5 . . 119.3(2) ?
C3 C4 H4 . . 120.4 ?
C5 C4 H4 . . 120.4 ?
C6 C5 C4 . . 119.6(2) ?
C6 C5 H5 . . 120.2 ?
C4 C5 H5 . . 120.2 ?
C5 C6 C1 . . 122.0(2) ?
C5 C6 Cl1 . . 118.39(19) ?
C1 C6 Cl1 . . 119.60(18) ?
N1 C7 C1 . . 113.43(19) ?
N1 C7 H7A . . 108.9 ?
C1 C7 H7A . . 108.9 ?
N1 C7 H7B . . 108.9 ?
C1 C7 H7B . . 108.9 ?
H7A C7 H7B . . 107.7 ?
N1 C8 C10 . . 116.8(3) ?
N1 C8 C9 . . 119.1(2) ?
C10 C8 C9 . . 59.9(2) ?
N1 C8 H8 . . 116.4 ?
C10 C8 H8 . . 116.4 ?
C9 C8 H8 . . 116.4 ?
C10 C9 C8 . . 59.9(2) ?
C10 C9 H9A . . 117.8 ?
C8 C9 H9A . . 117.8 ?
C10 C9 H9B . . 117.8 ?
C8 C9 H9B . . 117.8 ?
H9A C9 H9B . . 114.9 ?
C9 C10 C8 . . 60.1(2) ?
C9 C10 H10A . . 117.8 ?
C8 C10 H10A . . 117.8 ?
C9 C10 H10B . . 117.8 ?
C8 C10 H10B . . 117.8 ?
H10A C10 H10B . . 114.9 ?
C12 C11 C20 . . 121.5(2) ?
C12 C11 S1 . . 119.14(15) ?
C20 C11 S1 . . 119.26(17) ?
C19 C20 C11 . . 119.2(2) ?
C19 C20 H20 . . 120.4 ?
C11 C20 H20 . . 120.4 ?
C20 C19 C18 . . 121.6(2) ?
C20 C19 H19 . . 119.2 ?
C18 C19 H19 . . 119.2 ?
C19 C18 C17 . . 122.9(2) ?
C19 C18 C13 . . 118.7(2) ?
C17 C18 C13 . . 118.4(2) ?
C12 C13 C14 . . 121.7(2) ?
C12 C13 C18 . . 119.0(2) ?
C14 C13 C18 . . 119.3(2) ?
C11 C12 C13 . . 119.95(19) ?
C11 C12 H12 . . 120.0 ?
C13 C12 H12 . . 120.0 ?
C16 C17 C18 . . 120.7(3) ?
C16 C17 H17 . . 119.7 ?
C18 C17 H17 . . 119.7 ?
C17 C16 C15 . . 120.9(3) ?
C17 C16 H16 . . 119.6 ?
C15 C16 H16 . . 119.6 ?
C14 C15 C16 . . 120.6(3) ?
C14 C15 H15 . . 119.7 ?
C16 C15 H15 . . 119.7 ?
C15 C14 C13 . . 120.2(2) ?
C15 C14 H14 . . 119.9 ?
C13 C14 H14 . . 119.9 ?

loop_
_geom_bond_atom_site_label_1
_geom_bond_atom_site_label_2
_geom_bond_site_symmetry_2
_geom_bond_distance
_geom_bond_publ_flag
Br1 C3 . 1.891(3) ?
Cl1 C6 . 1.738(2) ?
S1 O1 . 1.4220(16) ?
S1 O2 . 1.4229(17) ?
S1 N1 . 1.641(2) ?
S1 C11 . 1.761(2) ?
N1 C8 . 1.448(3) ?
N1 C7 . 1.475(3) ?
C1 C2 . 1.380(3) ?
C1 C6 . 1.387(3) ?
C1 C7 . 1.508(3) ?
C2 C3 . 1.376(3) ?
C2 H2 . 0.9300 ?
C3 C4 . 1.363(4) ?
C4 C5 . 1.371(4) ?
C4 H4 . 0.9300 ?
C5 C6 . 1.370(4) ?
C5 H5 . 0.9300 ?
C7 H7A . 0.9700 ?
C7 H7B . 0.9700 ?
C8 C10 . 1.475(4) ?
C8 C9 . 1.478(4) ?
C8 H8 . 0.9800 ?
C9 C10 . 1.475(5) ?
C9 H9A . 0.9700 ?
C9 H9B . 0.9700 ?
C10 H10A . 0.9700 ?
C10 H10B . 0.9700 ?
C11 C12 . 1.363(3) ?
C11 C20 . 1.409(3) ?
C20 C19 . 1.356(3) ?
C20 H20 . 0.9300 ?
C19 C18 . 1.408(3) ?
C19 H19 . 0.9300 ?
C18 C17 . 1.411(3) ?
C18 C13 . 1.420(3) ?
C13 C12 . 1.409(3) ?
C13 C14 . 1.412(3) ?
C12 H12 . 0.9300 ?
C17 C16 . 1.353(4) ?
C17 H17 . 0.9300 ?
C16 C15 . 1.399(4) ?
C16 H16 . 0.9300 ?
C15 C14 . 1.355(4) ?
C15 H15 . 0.9300 ?
C14 H14 . 0.9300 ?

loop_
_geom_hbond_atom_site_label_D
_geom_hbond_atom_site_label_H
_geom_hbond_atom_site_label_A
_geom_hbond_site_symmetry_A
_geom_hbond_distance_DH
_geom_hbond_distance_HA
_geom_hbond_distance_DA
_geom_hbond_angle_DHA
_geom_hbond_publ_flag
C2 H2 N1 . 0.93 2.52 2.864(3) 102 y
C20 H20 O1 . 0.93 2.56 2.926(3) 104 y
C8 H8 Cl1 3_465 0.98 2.79 3.612(3) 142 y
C12 H12 O2 3_475 0.93 2.36 3.231(3) 156 y

loop_
_geom_torsion_atom_site_label_1
_geom_torsion_atom_site_label_2
_geom_torsion_atom_site_label_3
_geom_torsion_atom_site_label_4
_geom_torsion_site_symmetry_1
_geom_torsion_site_symmetry_2
_geom_torsion_site_symmetry_3
_geom_torsion_site_symmetry_4
_geom_torsion
_geom_torsion_publ_flag
O1 S1 N1 C8 . . . . -52.60(19) ?
O2 S1 N1 C8 . . . . 178.78(17) ?
C11 S1 N1 C8 . . . . 62.93(19) ?
O1 S1 N1 C7 . . . . 168.24(16) ?
O2 S1 N1 C7 . . . . 39.62(19) ?
C11 S1 N1 C7 . . . . -76.22(18) ?
C6 C1 C2 C3 . . . . 0.4(4) ?
C7 C1 C2 C3 . . . . -178.7(2) ?
C1 C2 C3 C4 . . . . -0.4(4) ?
C1 C2 C3 Br1 . . . . 179.70(19) ?
C2 C3 C4 C5 . . . . 0.3(5) ?
Br1 C3 C4 C5 . . . . -179.8(2) ?
C3 C4 C5 C6 . . . . -0.3(5) ?
C4 C5 C6 C1 . . . . 0.3(5) ?
C4 C5 C6 Cl1 . . . . -179.9(2) ?
C2 C1 C6 C5 . . . . -0.4(4) ?
C7 C1 C6 C5 . . . . 178.8(3) ?
C2 C1 C6 Cl1 . . . . 179.79(19) ?
C7 C1 C6 Cl1 . . . . -1.0(3) ?
C8 N1 C7 C1 . . . . 120.9(2) ?
S1 N1 C7 C1 . . . . -99.8(2) ?
C2 C1 C7 N1 . . . . -10.4(4) ?
C6 C1 C7 N1 . . . . 170.4(2) ?
C7 N1 C8 C10 . . . . -68.4(3) ?
S1 N1 C8 C10 . . . . 152.3(2) ?
C7 N1 C8 C9 . . . . -137.2(3) ?
S1 N1 C8 C9 . . . . 83.5(3) ?
N1 C8 C9 C10 . . . . 105.9(3) ?
N1 C8 C10 C9 . . . . -109.7(3) ?
O1 S1 C11 C12 . . . . -166.32(19) ?
O2 S1 C11 C12 . . . . -34.6(2) ?
N1 S1 C11 C12 . . . . 78.9(2) ?
O1 S1 C11 C20 . . . . 17.9(2) ?
O2 S1 C11 C20 . . . . 149.7(2) ?
N1 S1 C11 C20 . . . . -96.8(2) ?
C12 C11 C20 C19 . . . . -0.8(4) ?
S1 C11 C20 C19 . . . . 174.9(2) ?
C11 C20 C19 C18 . . . . -1.5(4) ?
C20 C19 C18 C17 . . . . -177.2(3) ?
C20 C19 C18 C13 . . . . 1.6(4) ?
C19 C18 C13 C12 . . . . 0.4(4) ?
C17 C18 C13 C12 . . . . 179.3(2) ?
C19 C18 C13 C14 . . . . -177.7(2) ?
C17 C18 C13 C14 . . . . 1.1(4) ?
C20 C11 C12 C13 . . . . 2.8(4) ?
S1 C11 C12 C13 . . . . -172.87(18) ?
C14 C13 C12 C11 . . . . 175.5(2) ?
C18 C13 C12 C11 . . . . -2.6(3) ?
C19 C18 C17 C16 . . . . 177.3(3) ?
C13 C18 C17 C16 . . . . -1.5(4) ?
C18 C17 C16 C15 . . . . 0.4(5) ?
C17 C16 C15 C14 . . . . 1.2(5) ?
C16 C15 C14 C13 . . . . -1.6(4) ?
C12 C13 C14 C15 . . . . -177.7(3) ?
C18 C13 C14 C15 . . . . 0.4(4) ?

loop_
_cod_related_entry_id
_cod_related_entry_database
_cod_related_entry_code
1 ChemSpider 24742207
